data_7128148
loop_
_publ_author_name
'Lin, Yu-Diao'
'Zhu, Zeng-Kui'
'Ge, Rui'
'Yu, Hao'
'Li, Zhong'
'Sun, Cai'
'Sun, Yan-Qiong'
'Li, Xin-Xiong'
'Zheng, Shou-Tian'

_publ_section_title
;
 Proton conductive polyoxoniobate frameworks constructed from nanoscale
 {Nb<sub>68</sub>O<sub>200</sub>} cages.
;
_journal_issue 38
_journal_name_full 'Chemical communications (Cambridge, England)'
_journal_page_first 4702
_journal_page_last 4705
_journal_paper_doi 10.1039/d1cc00388g
_journal_volume 57
_journal_year 2021
_chemical_formula_sum 'C24 H96 Cu6 N24 Nb68 O204'
_chemical_formula_weight 10684.36
_space_group_crystal_system cubic
_space_group_IT_number 222
_space_group_name_Hall '-P 4a 2bc 3'
_space_group_name_H-M_alt 'P n -3 n :2'
_atom_sites_solution_hydrogens geom
_audit_creation_method SHELXL-2014
_audit_update_record
;
2021-01-06 deposited with the CCDC.	2021-04-07 downloaded from the CCDC.
;
_cell_angle_alpha 90
_cell_angle_beta 90
_cell_angle_gamma 90
_cell_formula_units_Z 8
_cell_length_a 43.7163(5)
_cell_length_b 43.7163(5)
_cell_length_c 43.7163(5)
_cell_measurement_reflns_used 197274
_cell_measurement_temperature 175(2)
_cell_measurement_theta_max 22.765
_cell_measurement_theta_min 2.185
_cell_volume 83546.9(17)
_computing_structure_refinement 'SHELXL-2014 (Sheldrick, 2014)'
_diffrn_ambient_temperature 175(2)
_diffrn_measured_fraction_theta_full 0.791
_diffrn_measured_fraction_theta_max 0.994
_diffrn_measurement_device_type 'Bruker APEX II'
_diffrn_measurement_method 'Omega scan'
_diffrn_radiation_type MoK\a
_diffrn_radiation_wavelength 0.71073
_diffrn_reflns_av_R_equivalents 0.1083
_diffrn_reflns_av_unetI/netI 0.0425
_diffrn_reflns_Laue_measured_fraction_full 0.791
_diffrn_reflns_Laue_measured_fraction_max 0.994
_diffrn_reflns_limit_h_max 45
_diffrn_reflns_limit_h_min -43
_diffrn_reflns_limit_k_max 48
_diffrn_reflns_limit_k_min -33
_diffrn_reflns_limit_l_max 48
_diffrn_reflns_limit_l_min -48
_diffrn_reflns_number 159830
_diffrn_reflns_point_group_measured_fraction_full 0.791
_diffrn_reflns_point_group_measured_fraction_max 0.994
_diffrn_reflns_theta_full 25.242
_diffrn_reflns_theta_max 23.270
_diffrn_reflns_theta_min 1.976
_diffrn_source 'fine-focus sealed tube'
_exptl_absorpt_coefficient_mu 2.146
_exptl_absorpt_correction_T_max 0.7449
_exptl_absorpt_correction_T_min 0.5997
_exptl_absorpt_correction_type multi-scan
_exptl_crystal_colour grape
_exptl_crystal_density_diffrn 1.699
_exptl_crystal_density_method 'not measured'
_exptl_crystal_description cubic
_exptl_crystal_F_000 40016
_exptl_crystal_size_max 0.1
_exptl_crystal_size_mid 0.1
_exptl_crystal_size_min 0.05
_platon_squeeze_details ' ?'
_refine_diff_density_max 1.737
_refine_diff_density_min -0.627
_refine_diff_density_rms 0.145
_refine_ls_extinction_method none
_refine_ls_goodness_of_fit_ref 1.059
_refine_ls_hydrogen_treatment constr
_refine_ls_matrix_type full
_refine_ls_number_parameters 491
_refine_ls_number_reflns 10002
_refine_ls_number_restraints 12
_refine_ls_restrained_S_all 1.059
_refine_ls_R_factor_all 0.0959
_refine_ls_R_factor_gt 0.0721
_refine_ls_shift/su_max 0.002
_refine_ls_shift/su_mean 0.000
_refine_ls_structure_factor_coef Fsqd
_refine_ls_weighting_details 'w=1/[\s^2^(Fo^2^)+(0.0685P)^2^+1254.7850P] where P=(Fo^2^+2Fc^2^)/3'
_refine_ls_weighting_scheme calc
_refine_ls_wR_factor_gt 0.1601
_refine_ls_wR_factor_ref 0.1719
_reflns_Friedel_coverage 0.000
_reflns_number_gt 7764
_reflns_number_total 10002
_reflns_threshold_expression 'I > 2\s(I)'
_cod_data_source_file d1cc00388g2.cif
_cod_data_source_block 1
_cod_depositor_comments 'Adding full bibliography for 7128148--7128149.cif.'
_cod_original_cell_volume 83547(3)
_cod_original_sg_symbol_H-M 'P n -3 n'
_cod_database_code 7128148
_shelx_space_group_comment
;
The symmetry employed for this shelxl refinement is uniquely defined
by the following loop, which should always be used as a source of
symmetry information in preference to the above space-group names.
They are only intended as comments.
;
_shelxl_version_number 2014-3

loop_
_space_group_symop_operation_xyz
'x, y, z'
'-x+1/2, -y+1/2, z'
'-x+1/2, y, -z+1/2'
'x, -y+1/2, -z+1/2'
'z, x, y'
'z, -x+1/2, -y+1/2'
'-z+1/2, -x+1/2, y'
'-z+1/2, x, -y+1/2'
'y, z, x'
'-y+1/2, z, -x+1/2'
'y, -z+1/2, -x+1/2'
'-y+1/2, -z+1/2, x'
'y, x, -z+1/2'
'-y+1/2, -x+1/2, -z+1/2'
'y, -x+1/2, z'
'-y+1/2, x, z'
'x, z, -y+1/2'
'-x+1/2, z, y'
'-x+1/2, -z+1/2, -y+1/2'
'x, -z+1/2, y'
'z, y, -x+1/2'
'z, -y+1/2, x'
'-z+1/2, y, x'
'-z+1/2, -y+1/2, -x+1/2'
'-x, -y, -z'
'x-1/2, y-1/2, -z'
'x-1/2, -y, z-1/2'
'-x, y-1/2, z-1/2'
'-z, -x, -y'
'-z, x-1/2, y-1/2'
'z-1/2, x-1/2, -y'
'z-1/2, -x, y-1/2'
'-y, -z, -x'
'y-1/2, -z, x-1/2'
'-y, z-1/2, x-1/2'
'y-1/2, z-1/2, -x'
'-y, -x, z-1/2'
'y-1/2, x-1/2, z-1/2'
'-y, x-1/2, -z'
'y-1/2, -x, -z'
'-x, -z, y-1/2'
'x-1/2, -z, -y'
'x-1/2, z-1/2, y-1/2'
'-x, z-1/2, -y'
'-z, -y, x-1/2'
'-z, y-1/2, -x'
'z-1/2, -y, -x'
'z-1/2, y-1/2, x-1/2'

loop_
_atom_site_label
_atom_site_type_symbol
_atom_site_fract_x
_atom_site_fract_y
_atom_site_fract_z
_atom_site_U_iso_or_equiv
_atom_site_adp_type
_atom_site_occupancy
_atom_site_site_symmetry_order
_atom_site_calc_flag
_atom_site_refinement_flags_posn
_atom_site_refinement_flags_adp
_atom_site_refinement_flags_occupancy
_atom_site_disorder_assembly
_atom_site_disorder_group
Cu1 Cu 0.20401(4) 0.86473(4) -0.00762(4) 0.0603(5) Uani 1 1 d . . . . .
Nb1 Nb 0.42251(2) 1.07749(2) 0.07749(2) 0.0357(4) Uani 1 3 d S T P . .
Nb2 Nb 0.38844(2) 0.94349(2) 0.02453(3) 0.0358(3) Uani 1 1 d . . . . .
Nb3 Nb 0.37864(3) 1.00557(2) 0.08168(3) 0.0383(3) Uani 1 1 d . . . . .
Nb4 Nb 0.35971(3) 1.07754(3) 0.11795(3) 0.0479(3) Uani 1 1 d . . . . .
Nb5 Nb 0.35908(3) 0.87714(2) 0.04264(3) 0.0427(3) Uani 1 1 d . . . . .
Nb6 Nb 0.26165(3) 0.92265(3) 0.03393(3) 0.0491(3) Uani 1 1 d . . . . .
Nb7 Nb 0.32435(2) 0.92418(3) -0.00889(3) 0.0405(3) Uani 1 1 d . . . . .
Nb8 Nb 0.29386(3) 0.85774(3) 0.00996(3) 0.0454(3) Uani 1 1 d . . . . .
Nb9 Nb 0.37969(3) 0.96099(3) -0.05792(2) 0.0452(3) Uani 1 1 d . . . . .
Nb10 Nb 0.32653(3) 0.94312(3) 0.06683(3) 0.0461(3) Uani 1 1 d . . . . .
Nb11 Nb 0.35845(3) 1.11918(3) 0.18107(3) 0.0596(4) Uani 1 1 d . . . . .
Nb12 Nb 0.29606(3) 0.87610(3) 0.08447(3) 0.0559(4) Uani 1 1 d . . . . .
N1 N 0.2065(3) 0.8932(3) -0.0434(3) 0.080(4) Uani 1 1 d . . . . .
H1A H 0.1879 0.8985 -0.0495 0.096 Uiso 1 1 calc R U . . .
H1B H 0.2167 0.9101 -0.0383 0.096 Uiso 1 1 calc R U . . .
N2 N 0.2205(3) 0.8343(3) -0.0368(3) 0.084(4) Uani 1 1 d . . . . .
H2A H 0.2389 0.8282 -0.0307 0.101 Uiso 1 1 calc R U . . .
H2B H 0.2083 0.8180 -0.0374 0.101 Uiso 1 1 calc R U . . .
N3 N 0.1795(3) 0.8929(3) 0.0198(3) 0.059(3) Uani 1 1 d . . . . .
H3A H 0.1910 0.9083 0.0265 0.071 Uiso 1 1 calc R U . . .
H3B H 0.1635 0.9006 0.0097 0.071 Uiso 1 1 calc R U . . .
N4 N 0.2079(3) 0.8392(3) 0.0303(3) 0.073(4) Uani 1 1 d . . . . .
H4A H 0.1976 0.8218 0.0281 0.088 Uiso 1 1 calc R U . . .
H4B H 0.2275 0.8348 0.0337 0.088 Uiso 1 1 calc R U . . .
C1 C 0.2226(7) 0.8770(6) -0.0678(6) 0.128(9) Uani 1 1 d . U . . .
H1C H 0.2133 0.8827 -0.0872 0.154 Uiso 1 1 calc R U . . .
H1D H 0.2436 0.8840 -0.0682 0.154 Uiso 1 1 calc R U . . .
C2 C 0.2225(7) 0.8472(9) -0.0656(5) 0.190(16) Uani 1 1 d . . . . .
H2C H 0.2411 0.8397 -0.0751 0.228 Uiso 1 1 calc R U . . .
H2D H 0.2055 0.8396 -0.0777 0.228 Uiso 1 1 calc R U . . .
C3 C 0.1691(4) 0.8740(4) 0.0454(4) 0.078(5) Uani 1 1 d . U . . .
H3C H 0.1614 0.8867 0.0619 0.093 Uiso 1 1 calc R U . . .
H3D H 0.1529 0.8602 0.0389 0.093 Uiso 1 1 calc R U . . .
C4 C 0.1956(5) 0.8566(5) 0.0556(4) 0.096(6) Uani 1 1 d . . . . .
H4C H 0.2111 0.8705 0.0635 0.115 Uiso 1 1 calc R U . . .
H4D H 0.1897 0.8428 0.0720 0.115 Uiso 1 1 calc R U . . .
O1 O 0.34107(17) 0.95514(18) 0.02274(19) 0.043(2) Uani 1 1 d . . . . .
O2 O 0.36711(18) 0.91983(18) 0.06160(18) 0.042(2) Uani 1 1 d . . . . .
O3 O 0.28462(18) 0.94012(18) -0.0019(2) 0.049(2) Uani 1 1 d . . . . .
O4 O 0.33852(18) 0.9436(2) -0.04310(19) 0.050(2) Uani 1 1 d . . . . .
O5 O 0.31340(18) 0.90178(19) 0.0378(2) 0.048(2) Uani 1 1 d . . . . .
O6 O 0.2249(2) 0.9393(2) 0.0307(3) 0.068(3) Uani 1 1 d . . . . .
O7 O 0.42456(18) 0.92107(19) 0.0303(2) 0.054(2) Uani 1 1 d . . . . .
O8 O 0.31071(17) 0.88512(19) -0.02282(19) 0.045(2) Uani 1 1 d . . . . .
O9 O 0.39595(19) 0.97746(18) 0.04912(19) 0.048(2) Uani 1 1 d . . . . .
O10 O 0.25759(19) 0.88443(18) 0.0111(2) 0.052(2) Uani 1 1 d . . . . .
O11 O 0.39828(19) 0.86254(19) 0.0454(2) 0.057(2) Uani 1 1 d . . . . .
O12 O 0.2601(2) 0.9004(2) 0.0723(2) 0.059(2) Uani 1 1 d . . . . .
O13 O 0.39496(19) 0.95939(19) -0.01455(18) 0.048(2) Uani 1 1 d . . . . .
O14 O 0.40708(17) 1.07635(17) 0.12341(18) 0.0399(19) Uani 1 1 d . . . . .
O15 O 0.33856(19) 0.84787(19) 0.0180(2) 0.052(2) Uani 1 1 d . . . . .
O16 O 0.40931(19) 1.03772(18) 0.0706(2) 0.051(2) Uani 1 1 d . . . . .
O17 O 0.2819(2) 0.8249(2) -0.0104(2) 0.063(3) Uani 1 1 d . . . . .
O18 O 0.32130(19) 1.0960(2) 0.1099(2) 0.059(3) Uani 1 1 d . . . . .
O19 O 0.37232(18) 1.12768(18) 0.12768(18) 0.047(4) Uani 1 3 d S T P . .
O20 O 0.2863(2) 0.95481(19) 0.0567(2) 0.056(2) Uani 1 1 d . . . . .
O21 O 0.4000(3) 0.9887(3) 0.1151(3) 0.091(4) Uani 1 1 d . . . . .
O22 O 0.3405(2) 0.8640(2) 0.0792(2) 0.057(2) Uani 1 1 d . . . . .
O23 O 0.3413(2) 0.9769(2) 0.0866(2) 0.058(3) Uani 1 1 d . . . . .
O24 O 0.2858(2) 0.8459(2) 0.0529(2) 0.060(3) Uani 1 1 d . . . . .
O25 O 0.3539(2) 1.0775(2) 0.1611(2) 0.067(3) Uani 1 1 d . . . . .
O26 O 0.3142(2) 0.9164(2) 0.0991(2) 0.055(2) Uani 1 1 d . . . . .
O27 O 0.3186(2) 1.1295(2) 0.1626(2) 0.068(3) Uani 1 1 d . . . . .
O28 O 0.3546(2) 1.0376(2) 0.1064(2) 0.063(3) Uani 1 1 d . . . . .
O29 O 0.3668(2) 1.0015(2) -0.0572(3) 0.074(3) Uani 1 1 d . . . . .
O30 O 0.36529(17) 0.90466(17) 0.00487(18) 0.0380(19) Uani 1 1 d . . . . .
O31 O 0.2856(3) 0.8580(3) 0.1191(3) 0.085(4) Uani 1 1 d . . . . .
O32 O 0.3497(3) 1.1116(3) 0.2197(2) 0.086(4) Uani 1 1 d . . . . .
OW2 O 0.3932(3) 0.9116(3) -0.0583(3) 0.090(4) Uani 1 1 d . . . . .
OW1 O 0.3500(3) 1.0236(3) 0.0416(3) 0.103(4) Uani 1 1 d . . . . .
O1W O 0.0000 1.0000 0.0000 0.064(6) Uani 1 6 d S T P . .
O2W O 0.2500 0.9450(3) -0.0550(3) 0.078(4) Uani 1 2 d S T P . .

loop_
_atom_site_aniso_label
_atom_site_aniso_U_11
_atom_site_aniso_U_22
_atom_site_aniso_U_33
_atom_site_aniso_U_23
_atom_site_aniso_U_13
_atom_site_aniso_U_12
Cu1 0.0515(10) 0.0615(11) 0.0678(12) 0.0094(9) -0.0020(9) -0.0034(9)
Nb1 0.0357(4) 0.0357(4) 0.0357(4) 0.0007(5) -0.0007(5) -0.0007(5)
Nb2 0.0323(6) 0.0340(6) 0.0411(6) 0.0009(5) -0.0014(5) -0.0029(5)
Nb3 0.0421(6) 0.0305(6) 0.0425(6) -0.0073(5) 0.0043(5) -0.0101(5)
Nb4 0.0457(7) 0.0440(7) 0.0540(8) -0.0046(6) 0.0104(6) -0.0050(6)
Nb5 0.0362(6) 0.0323(6) 0.0597(8) 0.0040(5) -0.0037(5) -0.0049(5)
Nb6 0.0351(6) 0.0416(7) 0.0706(9) -0.0032(6) 0.0059(6) -0.0032(5)
Nb7 0.0323(6) 0.0428(7) 0.0465(7) 0.0032(5) -0.0025(5) -0.0040(5)
Nb8 0.0333(6) 0.0356(6) 0.0672(8) -0.0027(6) -0.0032(6) -0.0041(5)
Nb9 0.0362(6) 0.0704(8) 0.0292(6) 0.0064(6) 0.0009(5) -0.0142(6)
Nb10 0.0416(7) 0.0435(7) 0.0533(7) -0.0089(6) 0.0079(6) -0.0094(5)
Nb11 0.0684(9) 0.0628(9) 0.0477(8) -0.0042(6) 0.0122(7) 0.0091(7)
Nb12 0.0501(8) 0.0577(8) 0.0598(8) 0.0070(7) 0.0037(6) -0.0174(6)
N1 0.041(7) 0.093(10) 0.107(11) 0.028(9) -0.002(7) -0.004(7)
N2 0.050(8) 0.104(11) 0.099(12) 0.001(9) -0.003(8) 0.000(7)
N3 0.047(7) 0.058(7) 0.073(8) -0.004(6) -0.003(6) -0.014(6)
N4 0.058(8) 0.087(10) 0.074(9) 0.045(8) -0.014(7) -0.019(7)
C1 0.135(12) 0.130(12) 0.120(12) -0.002(9) 0.008(9) 0.003(9)
C2 0.23(3) 0.27(4) 0.079(17) -0.01(2) 0.086(19) 0.12(3)
C3 0.067(8) 0.092(9) 0.075(8) -0.001(7) -0.004(7) 0.011(7)
C4 0.104(15) 0.112(16) 0.071(12) 0.021(12) 0.030(11) -0.037(13)
O1 0.034(4) 0.047(5) 0.048(5) 0.005(4) 0.008(4) -0.007(4)
O2 0.038(5) 0.044(5) 0.045(5) 0.001(4) -0.003(4) -0.008(4)
O3 0.044(5) 0.035(5) 0.068(6) 0.000(4) -0.004(4) -0.002(4)
O4 0.040(5) 0.065(6) 0.044(5) 0.016(4) 0.000(4) -0.006(4)
O5 0.035(5) 0.048(5) 0.060(6) 0.003(4) -0.005(4) -0.006(4)
O6 0.045(6) 0.044(6) 0.114(9) -0.007(6) 0.004(6) -0.002(4)
O7 0.027(4) 0.048(5) 0.086(7) 0.006(5) 0.001(4) 0.010(4)
O8 0.032(4) 0.050(5) 0.053(5) -0.010(4) -0.005(4) -0.002(4)
O9 0.047(5) 0.042(5) 0.053(5) -0.006(4) 0.001(4) -0.010(4)
O10 0.045(5) 0.038(5) 0.072(6) -0.002(4) -0.001(5) -0.002(4)
O11 0.040(5) 0.043(5) 0.088(7) 0.010(5) -0.012(5) -0.008(4)
O12 0.050(6) 0.059(6) 0.067(6) 0.007(5) 0.001(5) -0.015(5)
O13 0.056(5) 0.051(5) 0.035(5) 0.011(4) -0.002(4) -0.020(4)
O14 0.032(4) 0.040(5) 0.048(5) -0.005(4) -0.001(4) -0.005(4)
O15 0.044(5) 0.038(5) 0.074(6) -0.001(4) 0.000(5) 0.000(4)
O16 0.044(5) 0.038(5) 0.069(6) -0.005(4) 0.004(4) -0.006(4)
O17 0.047(5) 0.044(5) 0.097(8) -0.006(5) -0.014(5) -0.009(4)
O18 0.035(5) 0.076(7) 0.065(6) -0.023(5) 0.007(4) -0.012(5)
O19 0.047(4) 0.047(4) 0.047(4) -0.002(4) 0.002(4) 0.002(4)
O20 0.062(6) 0.042(5) 0.065(6) -0.007(5) 0.022(5) 0.000(4)
O21 0.106(9) 0.090(8) 0.075(8) 0.018(6) -0.008(7) -0.007(7)
O22 0.056(6) 0.059(6) 0.058(6) 0.016(5) -0.008(5) -0.003(5)
O23 0.046(5) 0.052(6) 0.074(7) -0.021(5) 0.012(5) -0.023(4)
O24 0.056(6) 0.047(6) 0.076(7) 0.009(5) -0.001(5) -0.014(5)
O25 0.066(7) 0.070(7) 0.064(6) 0.007(5) 0.023(5) 0.007(5)
O26 0.048(5) 0.056(6) 0.062(6) -0.011(5) 0.015(5) -0.018(4)
O27 0.064(6) 0.077(7) 0.064(6) 0.000(5) 0.035(5) 0.007(5)
O28 0.067(6) 0.048(6) 0.074(7) -0.016(5) 0.013(5) -0.007(5)
O29 0.071(7) 0.053(6) 0.098(8) 0.016(6) -0.014(6) 0.013(5)
O30 0.038(4) 0.034(4) 0.042(5) -0.003(4) 0.007(4) 0.002(4)
O31 0.077(7) 0.096(8) 0.083(8) 0.024(7) 0.002(6) -0.044(7)
O32 0.104(9) 0.090(8) 0.065(7) -0.006(6) 0.028(7) 0.018(7)
OW2 0.071(8) 0.081(8) 0.119(10) 0.018(7) -0.012(7) 0.005(6)
OW1 0.085(8) 0.116(10) 0.109(10) 0.025(8) -0.041(8) 0.000(8)
O1W 0.064(6) 0.064(6) 0.064(6) 0.004(7) 0.004(7) 0.004(7)
O2W 0.065(9) 0.084(7) 0.084(7) 0.020(9) -0.002(6) 0.002(6)

loop_
_atom_type_symbol
_atom_type_description
_atom_type_scat_dispersion_real
_atom_type_scat_dispersion_imag
_atom_type_scat_source
O O 0.0106 0.0060 'International Tables Vol C Tables 4.2.6.8 and 6.1.1.4'
Cu Cu 0.3201 1.2651 'International Tables Vol C Tables 4.2.6.8 and 6.1.1.4'
Nb Nb -2.0727 0.6215 'International Tables Vol C Tables 4.2.6.8 and 6.1.1.4'
C C 0.0033 0.0016 'International Tables Vol C Tables 4.2.6.8 and 6.1.1.4'
N N 0.0061 0.0033 'International Tables Vol C Tables 4.2.6.8 and 6.1.1.4'
H H 0.0000 0.0000 'International Tables Vol C Tables 4.2.6.8 and 6.1.1.4'

loop_
_geom_angle_atom_site_label_1
_geom_angle_atom_site_label_2
_geom_angle_atom_site_label_3
_geom_angle
_geom_angle_site_symmetry_1
_geom_angle_site_symmetry_3
_geom_angle_publ_flag
N2 Cu1 N1 83.9(6) . . ?
N2 Cu1 N4 97.3(6) . . ?
N1 Cu1 N4 170.7(5) . . ?
N2 Cu1 N3 169.4(5) . . ?
N1 Cu1 N3 96.5(6) . . ?
N4 Cu1 N3 83.9(6) . . ?
O16 Nb1 O16 100.9(3) 10_665 7_564 ?
O16 Nb1 O16 100.9(3) 10_665 . ?
O16 Nb1 O16 100.9(3) 7_564 . ?
O16 Nb1 O14 161.2(3) 10_665 7_564 ?
O16 Nb1 O14 91.9(3) 7_564 7_564 ?
O16 Nb1 O14 90.0(3) . 7_564 ?
O16 Nb1 O14 91.9(3) 10_665 10_665 ?
O16 Nb1 O14 90.0(3) 7_564 10_665 ?
O16 Nb1 O14 161.2(3) . 10_665 ?
O14 Nb1 O14 74.2(3) 7_564 10_665 ?
O16 Nb1 O14 90.0(3) 10_665 . ?
O16 Nb1 O14 161.2(3) 7_564 . ?
O16 Nb1 O14 91.9(3) . . ?
O14 Nb1 O14 74.2(3) 7_564 . ?
O14 Nb1 O14 74.2(3) 10_665 . ?
O16 Nb1 Nb4 128.3(3) 10_665 . ?
O16 Nb1 Nb4 130.1(3) 7_564 . ?
O16 Nb1 Nb4 80.1(3) . . ?
O14 Nb1 Nb4 38.4(2) 7_564 . ?
O14 Nb1 Nb4 81.2(2) 10_665 . ?
O14 Nb1 Nb4 38.7(2) . . ?
O16 Nb1 Nb4 80.1(3) 10_665 10_665 ?
O16 Nb1 Nb4 128.3(3) 7_564 10_665 ?
O16 Nb1 Nb4 130.1(3) . 10_665 ?
O14 Nb1 Nb4 81.2(2) 7_564 10_665 ?
O14 Nb1 Nb4 38.7(2) 10_665 10_665 ?
O14 Nb1 Nb4 38.4(2) . 10_665 ?
Nb4 Nb1 Nb4 62.86(5) . 10_665 ?
O16 Nb1 Nb4 130.1(3) 10_665 7_564 ?
O16 Nb1 Nb4 80.1(3) 7_564 7_564 ?
O16 Nb1 Nb4 128.3(3) . 7_564 ?
O14 Nb1 Nb4 38.7(2) 7_564 7_564 ?
O14 Nb1 Nb4 38.4(2) 10_665 7_564 ?
O14 Nb1 Nb4 81.2(2) . 7_564 ?
Nb4 Nb1 Nb4 62.87(5) . 7_564 ?
Nb4 Nb1 Nb4 62.86(5) 10_665 7_564 ?
O9 Nb2 O13 101.8(4) . . ?
O9 Nb2 O7 101.0(4) . . ?
O13 Nb2 O7 100.9(4) . . ?
O9 Nb2 O1 90.1(3) . . ?
O13 Nb2 O1 91.5(3) . . ?
O7 Nb2 O1 161.2(3) . . ?
O9 Nb2 O2 91.4(3) . . ?
O13 Nb2 O2 160.3(3) . . ?
O7 Nb2 O2 90.7(4) . . ?
O1 Nb2 O2 73.7(3) . . ?
O9 Nb2 O30 160.2(3) . . ?
O13 Nb2 O30 90.0(3) . . ?
O7 Nb2 O30 92.1(3) . . ?
O1 Nb2 O30 73.6(3) . . ?
O2 Nb2 O30 73.5(3) . . ?
O9 Nb2 Nb5 129.6(3) . . ?
O13 Nb2 Nb5 127.7(3) . . ?
O7 Nb2 Nb5 80.5(3) . . ?
O1 Nb2 Nb5 80.8(2) . . ?
O2 Nb2 Nb5 38.3(2) . . ?
O30 Nb2 Nb5 38.1(2) . . ?
O9 Nb2 Nb7 127.9(3) . . ?
O13 Nb2 Nb7 79.5(3) . . ?
O7 Nb2 Nb7 130.3(3) . . ?
O1 Nb2 Nb7 38.2(2) . . ?
O2 Nb2 Nb7 80.8(2) . . ?
O30 Nb2 Nb7 38.4(2) . . ?
Nb5 Nb2 Nb7 62.80(3) . . ?
O9 Nb2 Nb10 79.9(3) . . ?
O13 Nb2 Nb10 130.1(3) . . ?
O7 Nb2 Nb10 128.1(3) . . ?
O1 Nb2 Nb10 38.8(2) . . ?
O2 Nb2 Nb10 37.8(2) . . ?
O30 Nb2 Nb10 80.4(2) . . ?
Nb5 Nb2 Nb10 62.28(3) . . ?
Nb7 Nb2 Nb10 62.83(3) . . ?
O21 Nb3 O16 97.5(5) . . ?
O21 Nb3 O9 97.0(5) . . ?
O16 Nb3 O9 90.3(3) . . ?
O21 Nb3 O28 96.4(5) . . ?
O16 Nb3 O28 89.6(4) . . ?
O9 Nb3 O28 166.4(4) . . ?
O21 Nb3 O23 94.2(5) . . ?
O16 Nb3 O23 168.2(4) . . ?
O9 Nb3 O23 90.0(3) . . ?
O28 Nb3 O23 87.4(4) . . ?
O21 Nb3 OW1 175.9(5) . . ?
O16 Nb3 OW1 86.6(4) . . ?
O9 Nb3 OW1 82.9(4) . . ?
O28 Nb3 OW1 83.6(5) . . ?
O23 Nb3 OW1 81.7(4) . . ?
O28 Nb4 O18 104.2(4) . . ?
O28 Nb4 O25 104.9(4) . . ?
O18 Nb4 O25 93.8(4) . . ?
O28 Nb4 O14 96.3(4) . 7_564 ?
O18 Nb4 O14 90.8(4) . 7_564 ?
O25 Nb4 O14 156.4(4) . 7_564 ?
O28 Nb4 O14 97.5(4) . . ?
O18 Nb4 O14 155.7(4) . . ?
O25 Nb4 O14 91.1(4) . . ?
O14 Nb4 O14 75.8(4) 7_564 . ?
O28 Nb4 O19 171.5(4) . . ?
O18 Nb4 O19 80.8(3) . . ?
O25 Nb4 O19 81.3(4) . . ?
O14 Nb4 O19 76.6(3) 7_564 . ?
O14 Nb4 O19 76.4(3) . . ?
O28 Nb4 Nb1 87.3(3) . . ?
O18 Nb4 Nb1 130.1(3) . . ?
O25 Nb4 Nb1 130.4(3) . . ?
O14 Nb4 Nb1 39.3(2) 7_564 . ?
O14 Nb4 Nb1 39.4(2) . . ?
O19 Nb4 Nb1 84.2(3) . . ?
O28 Nb4 Nb11 138.9(3) . . ?
O18 Nb4 Nb11 84.6(3) . . ?
O25 Nb4 Nb11 34.0(3) . . ?
O14 Nb4 Nb11 124.0(2) 7_564 . ?
O14 Nb4 Nb11 86.3(2) . . ?
O19 Nb4 Nb11 47.5(2) . . ?
Nb1 Nb4 Nb11 117.80(5) . . ?
O28 Nb4 Nb11 137.9(3) . 7_564 ?
O18 Nb4 Nb11 33.7(3) . 7_564 ?
O25 Nb4 Nb11 85.0(3) . 7_564 ?
O14 Nb4 Nb11 86.1(2) 7_564 7_564 ?
O14 Nb4 Nb11 123.5(2) . 7_564 ?
O19 Nb4 Nb11 47.3(2) . 7_564 ?
Nb1 Nb4 Nb11 117.44(5) . 7_564 ?
Nb11 Nb4 Nb11 60.87(5) . 7_564 ?
O11 Nb5 O22 104.0(4) . . ?
O11 Nb5 O15 104.1(4) . . ?
O22 Nb5 O15 94.2(4) . . ?
O11 Nb5 O30 97.6(4) . . ?
O22 Nb5 O30 156.2(4) . . ?
O15 Nb5 O30 90.0(3) . . ?
O11 Nb5 O2 97.4(4) . . ?
O22 Nb5 O2 90.5(4) . . ?
O15 Nb5 O2 156.1(3) . . ?
O30 Nb5 O2 76.8(3) . . ?
O11 Nb5 O5 172.0(3) . . ?
O22 Nb5 O5 81.1(4) . . ?
O15 Nb5 O5 81.5(3) . . ?
O30 Nb5 O5 76.4(3) . . ?
O2 Nb5 O5 76.1(3) . . ?
O11 Nb5 Nb2 87.6(3) . . ?
O22 Nb5 Nb2 130.2(3) . . ?
O15 Nb5 Nb2 130.2(3) . . ?
O30 Nb5 Nb2 40.2(2) . . ?
O2 Nb5 Nb2 39.8(2) . . ?
O5 Nb5 Nb2 84.4(2) . . ?
O11 Nb5 Nb8 138.3(3) . . ?
O22 Nb5 Nb8 85.2(3) . . ?
O15 Nb5 Nb8 34.2(3) . . ?
O30 Nb5 Nb8 85.2(2) . . ?
O2 Nb5 Nb8 123.4(2) . . ?
O5 Nb5 Nb8 47.5(2) . . ?
Nb2 Nb5 Nb8 117.54(4) . . ?
O11 Nb5 Nb12 137.6(3) . . ?
O22 Nb5 Nb12 33.6(3) . . ?
O15 Nb5 Nb12 84.9(3) . . ?
O30 Nb5 Nb12 124.1(2) . . ?
O2 Nb5 Nb12 86.1(2) . . ?
O5 Nb5 Nb12 47.7(2) . . ?
Nb2 Nb5 Nb12 118.24(5) . . ?
Nb8 Nb5 Nb12 61.05(4) . . ?
O6 Nb6 O12 104.0(5) . . ?
O6 Nb6 O10 103.3(4) . . ?
O12 Nb6 O10 90.6(4) . . ?
O6 Nb6 O3 103.6(4) . . ?
O12 Nb6 O3 151.8(4) . . ?
O10 Nb6 O3 88.4(4) . . ?
O6 Nb6 O20 103.6(4) . . ?
O12 Nb6 O20 86.7(4) . . ?
O10 Nb6 O20 152.9(4) . . ?
O3 Nb6 O20 81.6(3) . . ?
O6 Nb6 O5 177.5(4) . . ?
O12 Nb6 O5 77.6(3) . . ?
O10 Nb6 O5 78.5(3) . . ?
O3 Nb6 O5 74.6(3) . . ?
O20 Nb6 O5 74.6(3) . . ?
O6 Nb6 Nb10 134.6(3) . . ?
O12 Nb6 Nb10 77.8(3) . . ?
O10 Nb6 Nb10 122.1(3) . . ?
O3 Nb6 Nb10 78.9(2) . . ?
O20 Nb6 Nb10 31.2(3) . . ?
O5 Nb6 Nb10 43.7(2) . . ?
O6 Nb6 Nb7 134.2(4) . . ?
O12 Nb6 Nb7 121.8(3) . . ?
O10 Nb6 Nb7 78.7(3) . . ?
O3 Nb6 Nb7 30.8(2) . . ?
O20 Nb6 Nb7 79.9(2) . . ?
O5 Nb6 Nb7 44.2(2) . . ?
Nb10 Nb6 Nb7 62.04(3) . . ?
O6 Nb6 Nb8 135.1(3) . . ?
O12 Nb6 Nb8 82.0(3) . . ?
O10 Nb6 Nb8 31.9(2) . . ?
O3 Nb6 Nb8 82.4(2) . . ?
O20 Nb6 Nb8 121.3(3) . . ?
O5 Nb6 Nb8 46.7(2) . . ?
Nb10 Nb6 Nb8 90.27(4) . . ?
Nb7 Nb6 Nb8 59.44(3) . . ?
O6 Nb6 Nb12 135.1(4) . . ?
O12 Nb6 Nb12 31.1(3) . . ?
O10 Nb6 Nb12 81.8(3) . . ?
O3 Nb6 Nb12 121.3(2) . . ?
O20 Nb6 Nb12 82.0(3) . . ?
O5 Nb6 Nb12 46.7(2) . . ?
Nb10 Nb6 Nb12 59.55(4) . . ?
Nb7 Nb6 Nb12 90.76(4) . . ?
Nb8 Nb6 Nb12 60.15(4) . . ?
O4 Nb7 O3 105.7(4) . . ?
O4 Nb7 O8 105.1(4) . . ?
O3 Nb7 O8 95.4(3) . . ?
O4 Nb7 O1 97.1(4) . . ?
O3 Nb7 O1 88.6(3) . . ?
O8 Nb7 O1 155.4(3) . . ?
O4 Nb7 O30 97.8(3) . . ?
O3 Nb7 O30 153.7(3) . . ?
O8 Nb7 O30 89.7(3) . . ?
O1 Nb7 O30 76.7(3) . . ?
O4 Nb7 O5 171.3(3) . . ?
O3 Nb7 O5 79.9(3) . . ?
O8 Nb7 O5 80.7(3) . . ?
O1 Nb7 O5 76.1(3) . . ?
O30 Nb7 O5 75.4(3) . . ?
O4 Nb7 Nb2 87.4(3) . . ?
O3 Nb7 Nb2 128.2(3) . . ?
O8 Nb7 Nb2 129.9(2) . . ?
O1 Nb7 Nb2 39.6(2) . . ?
O30 Nb7 Nb2 40.2(2) . . ?
O5 Nb7 Nb2 83.8(2) . . ?
O4 Nb7 Nb8 138.6(3) . . ?
O3 Nb7 Nb8 85.0(2) . . ?
O8 Nb7 Nb8 33.5(3) . . ?
O1 Nb7 Nb8 123.5(2) . . ?
O30 Nb7 Nb8 85.1(2) . . ?
O5 Nb7 Nb8 47.5(2) . . ?
Nb2 Nb7 Nb8 117.49(4) . . ?
O4 Nb7 Nb6 138.6(3) . . ?
O3 Nb7 Nb6 32.9(3) . . ?
O8 Nb7 Nb6 84.5(2) . . ?
O1 Nb7 Nb6 85.9(2) . . ?
O30 Nb7 Nb6 122.8(2) . . ?
O5 Nb7 Nb6 47.4(2) . . ?
Nb2 Nb7 Nb6 117.43(4) . . ?
Nb8 Nb7 Nb6 60.53(3) . . ?
O17 Nb8 O10 104.8(4) . . ?
O17 Nb8 O24 102.2(4) . . ?
O10 Nb8 O24 89.2(4) . . ?
O17 Nb8 O8 103.6(4) . . ?
O10 Nb8 O8 87.8(3) . . ?
O24 Nb8 O8 153.9(3) . . ?
O17 Nb8 O15 101.5(4) . . ?
O10 Nb8 O15 153.6(3) . . ?
O24 Nb8 O15 87.3(4) . . ?
O8 Nb8 O15 84.1(3) . . ?
O17 Nb8 O5 176.6(4) . . ?
O10 Nb8 O5 78.5(3) . . ?
O24 Nb8 O5 78.1(3) . . ?
O8 Nb8 O5 75.9(3) . . ?
O15 Nb8 O5 75.2(3) . . ?
O17 Nb8 Nb5 133.0(3) . . ?
O10 Nb8 Nb5 122.1(3) . . ?
O24 Nb8 Nb5 79.0(3) . . ?
O8 Nb8 Nb5 80.7(2) . . ?
O15 Nb8 Nb5 31.7(2) . . ?
O5 Nb8 Nb5 43.66(19) . . ?
O17 Nb8 Nb7 135.2(3) . . ?
O10 Nb8 Nb7 79.1(2) . . ?
O24 Nb8 Nb7 122.6(3) . . ?
O8 Nb8 Nb7 31.6(2) . . ?
O15 Nb8 Nb7 80.9(2) . . ?
O5 Nb8 Nb7 44.5(2) . . ?
Nb5 Nb8 Nb7 62.16(3) . . ?
O17 Nb8 Nb6 136.3(3) . . ?
O10 Nb8 Nb6 31.6(2) . . ?
O24 Nb8 Nb6 81.3(3) . . ?
O8 Nb8 Nb6 82.6(2) . . ?
O15 Nb8 Nb6 122.2(2) . . ?
O5 Nb8 Nb6 47.01(19) . . ?
Nb5 Nb8 Nb6 90.58(4) . . ?
Nb7 Nb8 Nb6 60.03(3) . . ?
O17 Nb8 Nb12 133.6(3) . . ?
O10 Nb8 Nb12 81.7(3) . . ?
O24 Nb8 Nb12 31.4(3) . . ?
O8 Nb8 Nb12 122.7(2) . . ?
O15 Nb8 Nb12 81.7(3) . . ?
O5 Nb8 Nb12 46.8(2) . . ?
Nb5 Nb8 Nb12 59.58(4) . . ?
Nb7 Nb8 Nb12 91.16(4) . . ?
Nb6 Nb8 Nb12 60.26(4) . . ?
O29 Nb9 O7 95.7(4) . 34_565 ?
O29 Nb9 O13 96.8(4) . . ?
O7 Nb9 O13 93.9(3) 34_565 . ?
O29 Nb9 O4 94.7(4) . . ?
O7 Nb9 O4 168.9(4) 34_565 . ?
O13 Nb9 O4 88.9(3) . . ?
O29 Nb9 O11 91.9(4) . 34_565 ?
O7 Nb9 O11 89.9(3) 34_565 34_565 ?
O13 Nb9 O11 170.1(4) . 34_565 ?
O4 Nb9 O11 85.7(3) . 34_565 ?
O29 Nb9 OW2 177.5(5) . . ?
O7 Nb9 OW2 86.7(4) 34_565 . ?
O13 Nb9 OW2 83.4(4) . . ?
O4 Nb9 OW2 82.9(4) . . ?
O11 Nb9 OW2 87.7(4) 34_565 . ?
O23 Nb10 O20 102.8(4) . . ?
O23 Nb10 O26 104.2(4) . . ?
O20 Nb10 O26 94.3(4) . . ?
O23 Nb10 O2 98.5(4) . . ?
O20 Nb10 O2 155.8(3) . . ?
O26 Nb10 O2 91.3(4) . . ?
O23 Nb10 O1 97.2(4) . . ?
O20 Nb10 O1 89.9(4) . . ?
O26 Nb10 O1 156.6(3) . . ?
O2 Nb10 O1 76.1(3) . . ?
O23 Nb10 O5 172.4(4) . . ?
O20 Nb10 O5 81.3(3) . . ?
O26 Nb10 O5 81.6(3) . . ?
O2 Nb10 O5 76.3(3) . . ?
O1 Nb10 O5 76.3(3) . . ?
O23 Nb10 Nb2 88.3(3) . . ?
O20 Nb10 Nb2 129.5(3) . . ?
O26 Nb10 Nb2 130.8(3) . . ?
O2 Nb10 Nb2 39.5(2) . . ?
O1 Nb10 Nb2 39.6(2) . . ?
O5 Nb10 Nb2 84.1(2) . . ?
O23 Nb10 Nb6 136.7(3) . . ?
O20 Nb10 Nb6 33.9(3) . . ?
O26 Nb10 Nb6 85.0(3) . . ?
O2 Nb10 Nb6 123.9(2) . . ?
O1 Nb10 Nb6 85.9(2) . . ?
O5 Nb10 Nb6 47.7(2) . . ?
Nb2 Nb10 Nb6 117.68(5) . . ?
O23 Nb10 Nb12 138.3(3) . . ?
O20 Nb10 Nb12 85.4(3) . . ?
O26 Nb10 Nb12 34.1(3) . . ?
O2 Nb10 Nb12 86.3(2) . . ?
O1 Nb10 Nb12 123.9(2) . . ?
O5 Nb10 Nb12 47.7(2) . . ?
Nb2 Nb10 Nb12 117.91(5) . . ?
Nb6 Nb10 Nb12 61.06(4) . . ?
O32 Nb11 O27 104.0(5) . . ?
O32 Nb11 O27 103.5(5) . 10_665 ?
O27 Nb11 O27 91.1(6) . 10_665 ?
O32 Nb11 O25 102.8(5) . . ?
O27 Nb11 O25 86.7(4) . . ?
O27 Nb11 O25 153.4(4) 10_665 . ?
O32 Nb11 O18 103.0(5) . 10_665 ?
O27 Nb11 O18 152.8(4) . 10_665 ?
O27 Nb11 O18 86.0(4) 10_665 10_665 ?
O25 Nb11 O18 84.0(4) . 10_665 ?
O32 Nb11 O19 177.3(5) . . ?
O27 Nb11 O19 78.1(3) . . ?
O27 Nb11 O19 78.1(3) 10_665 . ?
O25 Nb11 O19 75.5(3) . . ?
O18 Nb11 O19 74.8(3) 10_665 . ?
O32 Nb11 Nb4 134.3(4) . . ?
O27 Nb11 Nb4 78.4(3) . . ?
O27 Nb11 Nb4 122.1(3) 10_665 . ?
O25 Nb11 Nb4 31.6(3) . . ?
O18 Nb11 Nb4 80.3(2) 10_665 . ?
O19 Nb11 Nb4 44.06(17) . . ?
O32 Nb11 Nb4 134.0(4) . 10_665 ?
O27 Nb11 Nb4 121.9(3) . 10_665 ?
O27 Nb11 Nb4 78.1(3) 10_665 10_665 ?
O25 Nb11 Nb4 80.6(3) . 10_665 ?
O18 Nb11 Nb4 31.1(2) 10_665 10_665 ?
O19 Nb11 Nb4 43.86(17) . 10_665 ?
Nb4 Nb11 Nb4 61.89(4) . 10_665 ?
O32 Nb11 Nb11 135.1(4) . 10_665 ?
O27 Nb11 Nb11 82.1(3) . 10_665 ?
O27 Nb11 Nb11 31.7(3) 10_665 10_665 ?
O25 Nb11 Nb11 122.1(3) . 10_665 ?
O18 Nb11 Nb11 81.3(3) 10_665 10_665 ?
O19 Nb11 Nb11 46.56(19) . 10_665 ?
Nb4 Nb11 Nb11 90.54(3) . 10_665 ?
Nb4 Nb11 Nb11 59.38(4) 10_665 10_665 ?
O32 Nb11 Nb11 135.6(4) . 7_564 ?
O27 Nb11 Nb11 31.6(3) . 7_564 ?
O27 Nb11 Nb11 82.1(3) 10_665 7_564 ?
O25 Nb11 Nb11 82.2(3) . 7_564 ?
O18 Nb11 Nb11 121.4(2) 10_665 7_564 ?
O19 Nb11 Nb11 46.56(19) . 7_564 ?
Nb4 Nb11 Nb11 59.75(4) . 7_564 ?
Nb4 Nb11 Nb11 90.33(3) 10_665 7_564 ?
Nb11 Nb11 Nb11 60.0 10_665 7_564 ?
O31 Nb12 O24 104.1(5) . . ?
O31 Nb12 O12 105.4(5) . . ?
O24 Nb12 O12 89.5(4) . . ?
O31 Nb12 O22 103.2(5) . . ?
O24 Nb12 O22 87.9(4) . . ?
O12 Nb12 O22 151.0(4) . . ?
O31 Nb12 O26 102.6(5) . . ?
O24 Nb12 O26 153.2(4) . . ?
O12 Nb12 O26 85.9(4) . . ?
O22 Nb12 O26 83.6(4) . . ?
O31 Nb12 O5 176.8(4) . . ?
O24 Nb12 O5 78.1(3) . . ?
O12 Nb12 O5 77.0(3) . . ?
O22 Nb12 O5 74.2(3) . . ?
O26 Nb12 O5 75.2(3) . . ?
O31 Nb12 Nb5 134.1(4) . . ?
O24 Nb12 Nb5 79.1(3) . . ?
O12 Nb12 Nb5 120.5(3) . . ?
O22 Nb12 Nb5 30.9(2) . . ?
O26 Nb12 Nb5 80.7(2) . . ?
O5 Nb12 Nb5 43.54(19) . . ?
O31 Nb12 Nb10 134.4(4) . . ?
O24 Nb12 Nb10 121.6(3) . . ?
O12 Nb12 Nb10 77.3(2) . . ?
O22 Nb12 Nb10 79.6(3) . . ?
O26 Nb12 Nb10 31.8(3) . . ?
O5 Nb12 Nb10 43.6(2) . . ?
Nb5 Nb12 Nb10 61.56(3) . . ?
O31 Nb12 Nb8 135.8(4) . . ?
O24 Nb12 Nb8 31.7(3) . . ?
O12 Nb12 Nb8 81.0(3) . . ?
O22 Nb12 Nb8 81.7(3) . . ?
O26 Nb12 Nb8 121.5(3) . . ?
O5 Nb12 Nb8 46.4(2) . . ?
Nb5 Nb12 Nb8 59.37(4) . . ?
Nb10 Nb12 Nb8 89.84(4) . . ?
O31 Nb12 Nb6 135.8(4) . . ?
O24 Nb12 Nb6 80.9(3) . . ?
O12 Nb12 Nb6 30.5(3) . . ?
O22 Nb12 Nb6 120.9(2) . . ?
O26 Nb12 Nb6 81.7(3) . . ?
O5 Nb12 Nb6 46.62(19) . . ?
Nb5 Nb12 Nb6 90.06(4) . . ?
Nb10 Nb12 Nb6 59.38(4) . . ?
Nb8 Nb12 Nb6 59.59(4) . . ?
C1 N1 Cu1 107.2(13) . . ?
C2 N2 Cu1 109.5(15) . . ?
C3 N3 Cu1 105.8(9) . . ?
C4 N4 Cu1 108.1(11) . . ?
C2 C1 N1 115(2) . . ?
C1 C2 N2 118(3) . . ?
C4 C3 N3 106.5(14) . . ?
N4 C4 C3 109.5(16) . . ?
Nb7 O1 Nb10 110.1(3) . . ?
Nb7 O1 Nb2 102.2(3) . . ?
Nb10 O1 Nb2 101.6(3) . . ?
Nb10 O2 Nb5 110.1(3) . . ?
Nb10 O2 Nb2 102.8(3) . . ?
Nb5 O2 Nb2 101.9(3) . . ?
Nb7 O3 Nb6 116.3(4) . . ?
Nb7 O4 Nb9 136.5(4) . . ?
Nb5 O5 Nb10 95.9(3) . . ?
Nb5 O5 Nb7 95.8(3) . . ?
Nb10 O5 Nb7 95.9(3) . . ?
Nb5 O5 Nb8 88.8(3) . . ?
Nb10 O5 Nb8 173.5(4) . . ?
Nb7 O5 Nb8 88.0(3) . . ?
Nb5 O5 Nb6 173.5(4) . . ?
Nb10 O5 Nb6 88.6(3) . . ?
Nb7 O5 Nb6 88.4(3) . . ?
Nb8 O5 Nb6 86.3(3) . . ?
Nb5 O5 Nb12 88.7(3) . . ?
Nb10 O5 Nb12 88.7(3) . . ?
Nb7 O5 Nb12 173.1(4) . . ?
Nb8 O5 Nb12 86.9(3) . . ?
Nb6 O5 Nb12 86.7(3) . . ?
Nb2 O7 Nb9 145.1(5) . 31_666 ?
Nb7 O8 Nb8 114.9(4) . . ?
Nb2 O9 Nb3 145.4(5) . . ?
Nb6 O10 Nb8 116.6(4) . . ?
Nb5 O11 Nb9 136.8(5) . 31_666 ?
Nb6 O12 Nb12 118.4(5) . . ?
Nb2 O13 Nb9 145.6(4) . . ?
Nb4 O14 Nb4 109.9(4) 10_665 . ?
Nb4 O14 Nb1 102.3(3) 10_665 . ?
Nb4 O14 Nb1 102.0(3) . . ?
Nb5 O15 Nb8 114.2(4) . . ?
Nb1 O16 Nb3 145.7(5) . . ?
Nb4 O18 Nb11 115.2(4) . 7_564 ?
Nb4 O19 Nb4 95.5(4) . 10_665 ?
Nb4 O19 Nb4 95.6(4) . 7_564 ?
Nb4 O19 Nb4 95.6(4) 10_665 7_564 ?
Nb4 O19 Nb11 88.82(6) . 7_564 ?
Nb4 O19 Nb11 173.8(6) 10_665 7_564 ?
Nb4 O19 Nb11 88.40(6) 7_564 7_564 ?
Nb4 O19 Nb11 173.8(6) . 10_665 ?
Nb4 O19 Nb11 88.40(6) 10_665 10_665 ?
Nb4 O19 Nb11 88.82(6) 7_564 10_665 ?
Nb11 O19 Nb11 86.9(4) 7_564 10_665 ?
Nb4 O19 Nb11 88.40(6) . . ?
Nb4 O19 Nb11 88.82(6) 10_665 . ?
Nb4 O19 Nb11 173.8(6) 7_564 . ?
Nb11 O19 Nb11 86.9(4) 7_564 . ?
Nb11 O19 Nb11 86.9(4) 10_665 . ?
Nb10 O20 Nb6 115.0(4) . . ?
Nb5 O22 Nb12 115.5(4) . . ?
Nb10 O23 Nb3 136.0(5) . . ?
Nb12 O24 Nb8 116.8(4) . . ?
Nb4 O25 Nb11 114.4(5) . . ?
Nb10 O26 Nb12 114.1(4) . . ?
Nb11 O27 Nb11 116.7(4) . 7_564 ?
Nb4 O28 Nb3 136.9(5) . . ?
Nb5 O30 Nb7 111.1(3) . . ?
Nb5 O30 Nb2 101.7(3) . . ?
Nb7 O30 Nb2 101.4(3) . . ?

loop_
_geom_bond_atom_site_label_1
_geom_bond_atom_site_label_2
_geom_bond_distance
_geom_bond_site_symmetry_2
_geom_bond_publ_flag
Cu1 N2 1.980(15) . ?
Cu1 N1 2.002(13) . ?
Cu1 N4 2.004(11) . ?
Cu1 N3 2.027(12) . ?
Nb1 O16 1.857(8) 10_665 ?
Nb1 O16 1.857(8) 7_564 ?
Nb1 O16 1.857(8) . ?
Nb1 O14 2.118(8) 7_564 ?
Nb1 O14 2.118(8) 10_665 ?
Nb1 O14 2.118(8) . ?
Nb1 Nb4 3.2659(19) . ?
Nb1 Nb4 3.2660(19) 10_665 ?
Nb1 Nb4 3.2660(19) 7_564 ?
Nb2 O9 1.863(8) . ?
Nb2 O13 1.866(8) . ?
Nb2 O7 1.876(8) . ?
Nb2 O1 2.134(8) . ?
Nb2 O2 2.137(8) . ?
Nb2 O30 2.155(8) . ?
Nb2 Nb5 3.2692(15) . ?
Nb2 Nb7 3.2704(15) . ?
Nb2 Nb10 3.2781(16) . ?
Nb3 O21 1.886(11) . ?
Nb3 O16 2.002(8) . ?
Nb3 O9 2.027(8) . ?
Nb3 O28 2.058(9) . ?
Nb3 O23 2.070(8) . ?
Nb3 OW1 2.292(11) . ?
Nb4 O28 1.832(9) . ?
Nb4 O18 1.896(9) . ?
Nb4 O25 1.904(10) . ?
Nb4 O14 2.075(7) 7_564 ?
Nb4 O14 2.085(8) . ?
Nb4 O19 2.300(7) . ?
Nb4 Nb11 3.3061(18) . ?
Nb4 Nb11 3.3186(18) 7_564 ?
Nb5 O11 1.833(9) . ?
Nb5 O22 1.884(9) . ?
Nb5 O15 1.899(9) . ?
Nb5 O30 2.061(8) . ?
Nb5 O2 2.072(8) . ?
Nb5 O5 2.279(8) . ?
Nb5 Nb8 3.2998(16) . ?
Nb5 Nb12 3.3070(18) . ?
Nb6 O6 1.768(9) . ?
Nb6 O12 1.939(9) . ?
Nb6 O10 1.953(8) . ?
Nb6 O3 2.012(9) . ?
Nb6 O20 2.031(9) . ?
Nb6 O5 2.446(8) . ?
Nb6 Nb10 3.3037(17) . ?
Nb6 Nb7 3.3200(16) . ?
Nb6 Nb8 3.3367(17) . ?
Nb6 Nb12 3.3596(19) . ?
Nb7 O4 1.828(8) . ?
Nb7 O3 1.896(8) . ?
Nb7 O8 1.909(8) . ?
Nb7 O1 2.068(8) . ?
Nb7 O30 2.072(8) . ?
Nb7 O5 2.315(9) . ?
Nb7 Nb8 3.3004(16) . ?
Nb8 O17 1.770(9) . ?
Nb8 O10 1.969(8) . ?
Nb8 O24 1.978(10) . ?
Nb8 O8 2.007(9) . ?
Nb8 O15 2.032(8) . ?
Nb8 O5 2.433(8) . ?
Nb8 Nb12 3.3559(19) . ?
Nb9 O29 1.861(10) . ?
Nb9 O7 2.001(8) 34_565 ?
Nb9 O13 2.011(8) . ?
Nb9 O4 2.058(8) . ?
Nb9 O11 2.075(8) 34_565 ?
Nb9 OW2 2.239(12) . ?
Nb10 O23 1.828(8) . ?
Nb10 O20 1.886(10) . ?
Nb10 O26 1.910(9) . ?
Nb10 O2 2.058(8) . ?
Nb10 O1 2.096(8) . ?
Nb10 O5 2.281(8) . ?
Nb10 Nb12 3.3096(17) . ?
Nb11 O32 1.762(11) . ?
Nb11 O27 1.971(11) . ?
Nb11 O27 1.971(10) 10_665 ?
Nb11 O25 2.029(10) . ?
Nb11 O18 2.034(10) 10_665 ?
Nb11 O19 2.440(8) . ?
Nb11 Nb4 3.3185(18) 10_665 ?
Nb11 Nb11 3.356(2) 10_665 ?
Nb11 Nb11 3.356(2) 7_564 ?
Nb12 O31 1.768(10) . ?
Nb12 O24 1.961(10) . ?
Nb12 O12 1.972(9) . ?
Nb12 O22 2.026(9) . ?
Nb12 O26 2.033(8) . ?
Nb12 O5 2.448(9) . ?
N1 C1 1.46(3) . ?
N2 C2 1.38(3) . ?
N3 C3 1.465(19) . ?
N4 C4 1.45(2) . ?
C1 C2 1.31(4) . ?
C3 C4 1.46(2) . ?
O7 Nb9 2.001(8) 31_666 ?
O11 Nb9 2.075(8) 31_666 ?
O14 Nb4 2.075(7) 10_665 ?
O18 Nb11 2.034(9) 7_564 ?
O19 Nb4 2.300(7) 10_665 ?
O19 Nb4 2.300(7) 7_564 ?
O19 Nb11 2.440(8) 7_564 ?
O19 Nb11 2.440(8) 10_665 ?
O27 Nb11 1.971(10) 7_564 ?

loop_
_platon_squeeze_void_nr
_platon_squeeze_void_average_x
_platon_squeeze_void_average_y
_platon_squeeze_void_average_z
_platon_squeeze_void_volume
_platon_squeeze_void_count_electrons
1 0.237 0.027 0.038 42464.9 5110.2
2 0.028 0.028 0.028 181.2 30.4
3 0.472 0.028 0.028 181.2 28.1
4 0.028 0.028 0.472 181.4 36.3
5 0.472 0.028 0.472 181.4 36.1
6 0.528 -0.028 0.528 180.5 37.3
7 0.972 -0.028 0.528 180.5 27.7
8 0.528 -0.028 0.972 180.6 35.8
9 0.972 -0.028 0.972 180.7 27.3
10 1.028 0.472 0.028 181.3 33.0
11 0.472 0.472 0.472 181.4 30.5
12 0.028 0.472 0.472 181.5 40.3
13 0.472 0.472 1.028 181.3 33.7
14 0.972 0.528 0.528 180.4 32.7
15 0.528 0.528 0.528 180.3 31.0
16 0.972 0.528 0.972 180.6 30.9
17 0.528 0.528 0.972 180.5 39.5
